data_7000992
loop_
_publ_author_name
'Wang, Wen-Guang'
'Wang, Hong-Yan'
'Si, Gang'
'Tung, Chen-Ho'
'Wu, Li-Zhu'

_publ_section_title
;
 Fluorophenyl-substituted Fe-only hydrogenases active site ADT models:
 different electrocatalytic process for proton reduction in HOAc and
 HBF4/Et2O
;
_journal_issue 15
_journal_name_full 'Dalton Transactions'
_journal_page_first 2712
_journal_page_last 2720
_journal_paper_doi 10.1039/b818012a
_journal_year 2009
_chemical_formula_sum 'C32 H23 F3 Fe2 N O5 P S2'
_chemical_formula_weight 765.30
_chemical_name_systematic
;
?
;
_space_group_IT_number 2
_symmetry_cell_setting triclinic
_symmetry_space_group_name_Hall '-P 1'
_symmetry_space_group_name_H-M 'P -1'
_atom_sites_solution_hydrogens geom
_atom_sites_solution_primary direct
_atom_sites_solution_secondary difmap
_audit_creation_method SHELXL-97
_cell_angle_alpha 73.294(2)
_cell_angle_beta 79.295(2)
_cell_angle_gamma 88.532(2)
_cell_formula_units_Z 2
_cell_length_a 9.4981(13)
_cell_length_b 10.2902(15)
_cell_length_c 17.554(2)
_cell_measurement_reflns_used 3867
_cell_measurement_temperature 294(2)
_cell_measurement_theta_max 26.36
_cell_measurement_theta_min 2.69
_cell_volume 1614.0(4)
_computing_cell_refinement 'Bruker SMART'
_computing_data_collection 'Bruker SMART'
_computing_data_reduction 'Bruker SAINT'
_computing_molecular_graphics 'Bruker SHELXTL'
_computing_publication_material 'Bruker SHELXTL'
_computing_structure_refinement 'SHELXL-97 (Sheldrick, 1997)'
_computing_structure_solution 'SHELXS-97 (Sheldrick, 1990)'
_diffrn_ambient_temperature 294(2)
_diffrn_measured_fraction_theta_full 0.994
_diffrn_measured_fraction_theta_max 0.994
_diffrn_measurement_device_type 'CCD area detector'
_diffrn_measurement_method 'phi and omega scans'
_diffrn_radiation_monochromator graphite
_diffrn_radiation_source 'fine-focus sealed tube'
_diffrn_radiation_type MoK\a
_diffrn_radiation_wavelength 0.71073
_diffrn_reflns_av_R_equivalents 0.0165
_diffrn_reflns_av_sigmaI/netI 0.0342
_diffrn_reflns_limit_h_max 11
_diffrn_reflns_limit_h_min -10
_diffrn_reflns_limit_k_max 11
_diffrn_reflns_limit_k_min -12
_diffrn_reflns_limit_l_max 20
_diffrn_reflns_limit_l_min -17
_diffrn_reflns_number 8398
_diffrn_reflns_theta_full 25.02
_diffrn_reflns_theta_max 25.02
_diffrn_reflns_theta_min 2.07
_exptl_absorpt_coefficient_mu 1.137
_exptl_absorpt_correction_T_max 0.7881
_exptl_absorpt_correction_T_min 0.7565
_exptl_absorpt_correction_type multi-scan
_exptl_absorpt_process_details sadabs
_exptl_crystal_density_diffrn 1.575
_exptl_crystal_density_meas ?
_exptl_crystal_density_method 'not measured'
_exptl_crystal_F_000 776
_exptl_crystal_size_max 0.26
_exptl_crystal_size_mid 0.24
_exptl_crystal_size_min 0.22
_refine_diff_density_max 0.355
_refine_diff_density_min -0.255
_refine_diff_density_rms 0.058
_refine_ls_extinction_method none
_refine_ls_goodness_of_fit_ref 1.039
_refine_ls_hydrogen_treatment constr
_refine_ls_matrix_type full
_refine_ls_number_parameters 443
_refine_ls_number_reflns 5667
_refine_ls_number_restraints 78
_refine_ls_restrained_S_all 1.092
_refine_ls_R_factor_all 0.0453
_refine_ls_R_factor_gt 0.0307
_refine_ls_shift/su_max 0.001
_refine_ls_shift/su_mean 0.000
_refine_ls_structure_factor_coef Fsqd
_refine_ls_weighting_details 'calc w=1/[\s^2^(Fo^2^)+(0.0333P)^2^+0.6045P] where P=(Fo^2^+2Fc^2^)/3'
_refine_ls_weighting_scheme calc
_refine_ls_wR_factor_gt 0.0706
_refine_ls_wR_factor_ref 0.0780
_reflns_number_gt 4509
_reflns_number_total 5667
_reflns_threshold_expression >2sigma(I)
_cod_data_source_file b818012a.txt
_cod_data_source_block 70514c
_cod_depositor_comments
;
The following automatic conversions were performed:
'_symmetry_cell_setting' value 'Triclinic' changed to 'triclinic'
according to '/home/saulius/struct/CIF-dictionaries/cif_core.dic'
dictionary named 'cif_core.dic' version 2.4.1 from 2010-06-29.

Automatic conversion script
Id: cif_fix_enum 1527 2010-12-29 10:47:43Z saulius 

The following automatic conversions were performed:

'_exptl_crystal_density_meas' value 'NONE' was changed to '?' - the
value is perceived as not measured.

Automatic conversion script
Id: cif_fix_values 3008 2015-01-20 13:52:24Z robertas 
;
_cod_original_sg_symbol_H-M P-1
_cod_database_code 7000992

loop_
_symmetry_equiv_pos_as_xyz
'x, y, z'
'-x, -y, -z'

loop_
_atom_site_label
_atom_site_type_symbol
_atom_site_fract_x
_atom_site_fract_y
_atom_site_fract_z
_atom_site_U_iso_or_equiv
_atom_site_adp_type
_atom_site_occupancy
_atom_site_symmetry_multiplicity
_atom_site_calc_flag
_atom_site_refinement_flags
_atom_site_disorder_assembly
_atom_site_disorder_group
Fe1 Fe 0.60510(4) -0.02702(4) 0.23185(2) 0.03180(11) Uani 1 1 d . . .
Fe2 Fe 0.50692(4) -0.23082(4) 0.34767(2) 0.03745(12) Uani 1 1 d . . .
P1 P 0.60069(7) 0.18157(7) 0.14376(4) 0.03100(16) Uani 1 1 d . . .
S1 S 0.56146(7) -0.02998(7) 0.36590(4) 0.03858(17) Uani 1 1 d . . .
S2 S 0.37224(7) -0.10086(7) 0.26068(4) 0.03521(16) Uani 1 1 d . . .
O1 O 0.9091(2) -0.0147(3) 0.23825(15) 0.0788(8) Uani 1 1 d . . .
O2 O 0.6600(3) -0.1621(2) 0.10472(14) 0.0664(6) Uani 1 1 d . . .
O3 O 0.7949(3) -0.3275(3) 0.36441(18) 0.0857(9) Uani 1 1 d . . .
O4 O 0.4620(3) -0.4394(2) 0.27028(16) 0.0705(7) Uani 1 1 d . . .
O5 O 0.3594(3) -0.3774(3) 0.51210(16) 0.0992(10) Uani 1 1 d . . .
C1 C 0.7901(3) -0.0174(3) 0.23469(17) 0.0470(7) Uani 1 1 d . . .
C2 C 0.6384(3) -0.1083(3) 0.15459(17) 0.0409(7) Uani 1 1 d . . .
C3 C 0.6819(4) -0.2893(3) 0.3601(2) 0.0539(8) Uani 1 1 d . . .
C4 C 0.4809(3) -0.3603(3) 0.30153(19) 0.0465(7) Uani 1 1 d . . .
C5 C 0.4093(4) -0.3180(3) 0.4479(2) 0.0590(9) Uani 1 1 d . . .
C6 C 0.6968(3) 0.1921(3) 0.04105(15) 0.0335(6) Uani 1 1 d . . .
C7 C 0.6355(3) 0.2364(3) -0.02729(17) 0.0463(7) Uani 1 1 d . . .
H7 H 0.5409 0.2637 -0.0223 0.056 Uiso 1 1 calc R . .
C8 C 0.7137(4) 0.2406(4) -0.10352(18) 0.0580(9) Uani 1 1 d . . .
H8 H 0.6708 0.2698 -0.1488 0.070 Uiso 1 1 calc R . .
C9 C 0.8538(4) 0.2017(3) -0.11216(19) 0.0551(8) Uani 1 1 d . . .
H9 H 0.9054 0.2034 -0.1629 0.066 Uiso 1 1 calc R . .
C10 C 0.9166(3) 0.1604(3) -0.0454(2) 0.0557(8) Uani 1 1 d . . .
H10 H 1.0121 0.1361 -0.0512 0.067 Uiso 1 1 calc R . .
C11 C 0.8393(3) 0.1544(3) 0.03064(18) 0.0476(7) Uani 1 1 d . . .
H11 H 0.8833 0.1248 0.0755 0.057 Uiso 1 1 calc R . .
C12 C 0.6872(3) 0.3225(3) 0.16381(16) 0.0347(6) Uani 1 1 d . . .
C13 C 0.7086(3) 0.3124(3) 0.24117(17) 0.0428(7) Uani 1 1 d . . .
H13 H 0.6772 0.2347 0.2833 0.051 Uiso 1 1 calc R . .
C14 C 0.7767(3) 0.4174(3) 0.25621(19) 0.0511(8) Uani 1 1 d . . .
H14 H 0.7896 0.4104 0.3085 0.061 Uiso 1 1 calc R . .
C15 C 0.8251(3) 0.5313(3) 0.1944(2) 0.0541(8) Uani 1 1 d . . .
H15 H 0.8721 0.6010 0.2046 0.065 Uiso 1 1 calc R . .
C16 C 0.8042(3) 0.5428(3) 0.1172(2) 0.0540(8) Uani 1 1 d . . .
H16 H 0.8366 0.6205 0.0753 0.065 Uiso 1 1 calc R . .
C17 C 0.7353(3) 0.4392(3) 0.10200(18) 0.0469(7) Uani 1 1 d . . .
H17 H 0.7210 0.4477 0.0498 0.056 Uiso 1 1 calc R . .
C18 C 0.4228(3) 0.2403(3) 0.12621(15) 0.0331(6) Uani 1 1 d . . .
C19 C 0.3370(3) 0.1563(3) 0.10277(16) 0.0390(6) Uani 1 1 d . . .
H19 H 0.3738 0.0769 0.0928 0.047 Uiso 1 1 calc R . .
C20 C 0.1987(3) 0.1898(3) 0.09427(18) 0.0480(7) Uani 1 1 d . . .
H20 H 0.1426 0.1330 0.0786 0.058 Uiso 1 1 calc R . .
C21 C 0.1425(3) 0.3069(4) 0.1089(2) 0.0563(8) Uani 1 1 d . . .
H21 H 0.0486 0.3290 0.1035 0.068 Uiso 1 1 calc R . .
C22 C 0.2266(3) 0.3908(3) 0.13140(19) 0.0540(8) Uani 1 1 d . . .
H22 H 0.1892 0.4703 0.1409 0.065 Uiso 1 1 calc R . .
C23 C 0.3660(3) 0.3585(3) 0.14007(17) 0.0434(7) Uani 1 1 d . . .
H23 H 0.4218 0.4162 0.1552 0.052 Uiso 1 1 calc R . .
C24 C 0.2616(3) 0.0199(3) 0.30543(16) 0.0428(7) Uani 1 1 d . . .
H24A H 0.2952 0.1116 0.2748 0.051 Uiso 1 1 calc R . .
H24B H 0.1633 0.0104 0.2993 0.051 Uiso 1 1 calc R . .
N1 N 0.2628(2) 0.0031(2) 0.38894(13) 0.0417(6) Uani 1 1 d . . .
C25 C 0.3941(3) 0.0499(3) 0.40252(19) 0.0483(7) Uani 1 1 d . . .
H25A H 0.3861 0.0357 0.4603 0.058 Uiso 1 1 calc R . .
H25B H 0.4042 0.1470 0.3767 0.058 Uiso 1 1 calc R . .
C26 C 0.1724(3) -0.0954(3) 0.44778(16) 0.0413(7) Uani 1 1 d . . .
C27 C 0.0938(3) -0.1893(3) 0.42739(18) 0.0501(8) Uani 1 1 d . . .
H27 H 0.1061 -0.1894 0.3736 0.060 Uiso 1 1 calc R . .
C28 C -0.0010(3) -0.2812(4) 0.48494(18) 0.0540(8) Uani 1 1 d . . .
H28 H -0.0519 -0.3426 0.4697 0.065 Uiso 1 1 calc R . .
C29 C -0.0213(3) -0.2833(3) 0.56504(18) 0.0506(8) Uani 1 1 d . A .
C30 C 0.0542(3) -0.1917(3) 0.58725(18) 0.0509(8) Uani 1 1 d . . .
H30 H 0.0405 -0.1924 0.6412 0.061 Uiso 1 1 calc R . .
C31 C 0.1498(3) -0.0991(3) 0.52987(17) 0.0460(7) Uani 1 1 d . . .
H31 H 0.2001 -0.0381 0.5457 0.055 Uiso 1 1 calc R . .
C32 C -0.1258(4) -0.3837(4) 0.6254(2) 0.0678(10) Uani 1 1 d D . .
F1 F -0.2303(8) -0.3364(7) 0.6675(6) 0.090(3) Uani 0.470(9) 1 d PDU A 1
F2 F -0.1881(10) -0.4747(10) 0.5974(4) 0.103(3) Uani 0.470(9) 1 d PDU A 1
F3 F -0.0677(9) -0.4730(10) 0.6845(6) 0.111(3) Uani 0.470(9) 1 d PDU A 1
F1' F -0.1591(11) -0.3488(9) 0.6938(4) 0.118(3) Uani 0.530(9) 1 d PDU A 2
F2' F -0.2504(6) -0.3755(10) 0.5988(4) 0.115(3) Uani 0.530(9) 1 d PDU A 2
F3' F -0.0832(10) -0.5029(6) 0.6426(6) 0.111(3) Uani 0.530(9) 1 d PDU A 2

loop_
_atom_site_aniso_label
_atom_site_aniso_U_11
_atom_site_aniso_U_22
_atom_site_aniso_U_33
_atom_site_aniso_U_23
_atom_site_aniso_U_13
_atom_site_aniso_U_12
Fe1 0.0303(2) 0.0322(2) 0.0327(2) -0.00799(16) -0.00760(16) 0.00185(15)
Fe2 0.0407(2) 0.0341(2) 0.0361(2) -0.00578(17) -0.01022(17) 0.00046(17)
P1 0.0307(4) 0.0316(4) 0.0324(4) -0.0094(3) -0.0095(3) 0.0005(3)
S1 0.0392(4) 0.0431(4) 0.0364(4) -0.0126(3) -0.0122(3) -0.0018(3)
S2 0.0336(4) 0.0402(4) 0.0331(4) -0.0108(3) -0.0088(3) -0.0002(3)
O1 0.0349(13) 0.117(2) 0.0776(18) -0.0112(15) -0.0200(12) 0.0014(13)
O2 0.0826(17) 0.0614(15) 0.0618(15) -0.0365(13) -0.0001(13) 0.0043(12)
O3 0.0693(18) 0.088(2) 0.120(2) -0.0404(18) -0.0554(17) 0.0317(15)
O4 0.0733(16) 0.0571(15) 0.0921(19) -0.0398(14) -0.0127(14) -0.0057(12)
O5 0.122(2) 0.085(2) 0.0541(16) 0.0144(15) 0.0177(16) 0.0217(18)
C1 0.0447(18) 0.0544(19) 0.0381(16) -0.0061(14) -0.0101(13) 0.0046(14)
C2 0.0380(16) 0.0381(16) 0.0435(17) -0.0095(13) -0.0038(13) 0.0002(12)
C3 0.063(2) 0.0450(18) 0.061(2) -0.0174(16) -0.0274(17) 0.0084(16)
C4 0.0407(17) 0.0404(17) 0.0550(19) -0.0093(15) -0.0067(14) -0.0022(13)
C5 0.067(2) 0.052(2) 0.049(2) -0.0037(16) -0.0062(17) 0.0119(17)
C6 0.0358(15) 0.0303(14) 0.0350(15) -0.0103(11) -0.0064(12) -0.0033(11)
C7 0.0418(17) 0.061(2) 0.0406(17) -0.0190(15) -0.0116(13) 0.0033(14)
C8 0.064(2) 0.077(2) 0.0367(17) -0.0210(16) -0.0107(16) -0.0067(18)
C9 0.062(2) 0.059(2) 0.0431(18) -0.0229(16) 0.0094(16) -0.0126(16)
C10 0.0436(18) 0.058(2) 0.058(2) -0.0127(17) 0.0043(16) -0.0006(15)
C11 0.0392(16) 0.0573(19) 0.0416(17) -0.0072(14) -0.0070(13) 0.0018(14)
C12 0.0334(14) 0.0325(15) 0.0396(15) -0.0104(12) -0.0100(12) 0.0009(11)
C13 0.0482(17) 0.0390(16) 0.0431(17) -0.0107(13) -0.0144(14) -0.0027(13)
C14 0.063(2) 0.0493(19) 0.0514(19) -0.0216(16) -0.0239(16) 0.0003(16)
C15 0.056(2) 0.0413(18) 0.073(2) -0.0256(17) -0.0158(17) -0.0078(15)
C16 0.065(2) 0.0379(17) 0.055(2) -0.0109(15) -0.0043(16) -0.0117(15)
C17 0.0609(19) 0.0377(17) 0.0426(17) -0.0093(13) -0.0136(15) -0.0038(14)
C18 0.0325(14) 0.0378(15) 0.0277(13) -0.0058(11) -0.0080(11) 0.0035(11)
C19 0.0377(15) 0.0408(16) 0.0394(16) -0.0096(13) -0.0125(12) 0.0026(12)
C20 0.0403(17) 0.057(2) 0.0488(18) -0.0119(15) -0.0192(14) -0.0006(14)
C21 0.0367(17) 0.069(2) 0.060(2) -0.0109(17) -0.0152(15) 0.0126(16)
C22 0.0485(19) 0.053(2) 0.062(2) -0.0188(16) -0.0109(16) 0.0182(15)
C23 0.0457(17) 0.0428(17) 0.0430(17) -0.0140(13) -0.0100(13) 0.0069(13)
C24 0.0381(16) 0.0503(18) 0.0376(16) -0.0103(13) -0.0055(12) 0.0078(13)
N1 0.0387(13) 0.0524(15) 0.0359(13) -0.0173(11) -0.0049(10) 0.0009(11)
C25 0.0475(18) 0.0524(19) 0.0504(18) -0.0266(15) -0.0030(14) -0.0012(14)
C26 0.0357(15) 0.0540(18) 0.0371(16) -0.0180(14) -0.0071(12) 0.0065(13)
C27 0.0463(17) 0.073(2) 0.0347(16) -0.0212(15) -0.0060(14) -0.0061(16)
C28 0.0470(18) 0.070(2) 0.0480(19) -0.0229(17) -0.0057(15) -0.0080(16)
C29 0.0418(17) 0.064(2) 0.0419(17) -0.0130(15) -0.0009(14) 0.0038(15)
C30 0.0537(19) 0.065(2) 0.0341(16) -0.0180(15) -0.0050(14) 0.0128(16)
C31 0.0457(17) 0.058(2) 0.0406(17) -0.0234(15) -0.0104(14) 0.0079(15)
C32 0.062(2) 0.083(3) 0.052(2) -0.016(2) 0.0010(19) -0.005(2)
F1 0.063(4) 0.068(3) 0.109(6) -0.013(3) 0.040(4) 0.002(3)
F2 0.121(5) 0.106(5) 0.079(4) -0.041(4) 0.020(3) -0.067(4)
F3 0.088(4) 0.100(5) 0.110(5) 0.030(4) -0.019(4) -0.014(4)
F1' 0.132(6) 0.129(5) 0.067(4) -0.026(3) 0.047(4) -0.019(5)
F2' 0.074(3) 0.132(6) 0.107(4) 0.012(4) -0.004(3) -0.028(3)
F3' 0.126(5) 0.057(3) 0.114(5) -0.005(3) 0.032(4) 0.003(3)

loop_
_atom_type_symbol
_atom_type_description
_atom_type_scat_dispersion_real
_atom_type_scat_dispersion_imag
_atom_type_scat_source
C C 0.0033 0.0016 'International Tables Vol C Tables 4.2.6.8 and 6.1.1.4'
H H 0.0000 0.0000 'International Tables Vol C Tables 4.2.6.8 and 6.1.1.4'
N N 0.0061 0.0033 'International Tables Vol C Tables 4.2.6.8 and 6.1.1.4'
O O 0.0106 0.0060 'International Tables Vol C Tables 4.2.6.8 and 6.1.1.4'
F F 0.0171 0.0103 'International Tables Vol C Tables 4.2.6.8 and 6.1.1.4'
P P 0.1023 0.0942 'International Tables Vol C Tables 4.2.6.8 and 6.1.1.4'
S S 0.1246 0.1234 'International Tables Vol C Tables 4.2.6.8 and 6.1.1.4'
Fe Fe 0.3463 0.8444 'International Tables Vol C Tables 4.2.6.8 and 6.1.1.4'

loop_
_geom_angle_atom_site_label_1
_geom_angle_atom_site_label_2
_geom_angle_atom_site_label_3
_geom_angle
_geom_angle_site_symmetry_1
_geom_angle_site_symmetry_3
_geom_angle_publ_flag
C2 Fe1 C1 92.23(13) . . ?
C2 Fe1 P1 93.43(9) . . ?
C1 Fe1 P1 95.15(10) . . ?
C2 Fe1 S2 89.25(9) . . ?
C1 Fe1 S2 161.63(10) . . ?
P1 Fe1 S2 103.04(3) . . ?
C2 Fe1 S1 152.23(9) . . ?
C1 Fe1 S1 86.99(10) . . ?
P1 Fe1 S1 114.30(3) . . ?
S2 Fe1 S1 83.25(3) . . ?
C2 Fe1 Fe2 97.90(9) . . ?
C1 Fe1 Fe2 105.04(10) . . ?
P1 Fe1 Fe2 156.34(3) . . ?
S2 Fe1 Fe2 56.66(2) . . ?
S1 Fe1 Fe2 55.86(2) . . ?
C3 Fe2 C4 90.76(14) . . ?
C3 Fe2 C5 98.85(15) . . ?
C4 Fe2 C5 96.53(15) . . ?
C3 Fe2 S1 90.55(10) . . ?
C4 Fe2 S1 162.41(10) . . ?
C5 Fe2 S1 100.59(11) . . ?
C3 Fe2 S2 145.60(11) . . ?
C4 Fe2 S2 85.19(10) . . ?
C5 Fe2 S2 115.55(11) . . ?
S1 Fe2 S2 83.84(3) . . ?
C3 Fe2 Fe1 92.38(11) . . ?
C4 Fe2 Fe1 105.17(10) . . ?
C5 Fe2 Fe1 155.41(11) . . ?
S1 Fe2 Fe1 57.25(2) . . ?
S2 Fe2 Fe1 56.27(2) . . ?
C18 P1 C12 105.47(12) . . ?
C18 P1 C6 102.38(12) . . ?
C12 P1 C6 101.08(12) . . ?
C18 P1 Fe1 115.47(9) . . ?
C12 P1 Fe1 117.46(9) . . ?
C6 P1 Fe1 112.99(9) . . ?
C25 S1 Fe2 109.83(10) . . ?
C25 S1 Fe1 116.95(10) . . ?
Fe2 S1 Fe1 66.89(2) . . ?
C24 S2 Fe1 108.13(10) . . ?
C24 S2 Fe2 112.11(9) . . ?
Fe1 S2 Fe2 67.07(2) . . ?
O1 C1 Fe1 178.0(3) . . ?
O2 C2 Fe1 179.5(3) . . ?
O3 C3 Fe2 176.7(3) . . ?
O4 C4 Fe2 177.6(3) . . ?
O5 C5 Fe2 173.9(3) . . ?
C7 C6 C11 117.7(3) . . ?
C7 C6 P1 123.6(2) . . ?
C11 C6 P1 118.7(2) . . ?
C6 C7 C8 120.8(3) . . ?
C6 C7 H7 119.6 . . ?
C8 C7 H7 119.6 . . ?
C9 C8 C7 120.4(3) . . ?
C9 C8 H8 119.8 . . ?
C7 C8 H8 119.8 . . ?
C10 C9 C8 119.4(3) . . ?
C10 C9 H9 120.3 . . ?
C8 C9 H9 120.3 . . ?
C9 C10 C11 120.6(3) . . ?
C9 C10 H10 119.7 . . ?
C11 C10 H10 119.7 . . ?
C10 C11 C6 121.0(3) . . ?
C10 C11 H11 119.5 . . ?
C6 C11 H11 119.5 . . ?
C13 C12 C17 118.8(2) . . ?
C13 C12 P1 120.2(2) . . ?
C17 C12 P1 121.0(2) . . ?
C12 C13 C14 120.3(3) . . ?
C12 C13 H13 119.8 . . ?
C14 C13 H13 119.8 . . ?
C15 C14 C13 120.2(3) . . ?
C15 C14 H14 119.9 . . ?
C13 C14 H14 119.9 . . ?
C14 C15 C16 120.0(3) . . ?
C14 C15 H15 120.0 . . ?
C16 C15 H15 120.0 . . ?
C15 C16 C17 120.0(3) . . ?
C15 C16 H16 120.0 . . ?
C17 C16 H16 120.0 . . ?
C16 C17 C12 120.6(3) . . ?
C16 C17 H17 119.7 . . ?
C12 C17 H17 119.7 . . ?
C23 C18 C19 118.7(2) . . ?
C23 C18 P1 123.5(2) . . ?
C19 C18 P1 117.7(2) . . ?
C20 C19 C18 120.6(3) . . ?
C20 C19 H19 119.7 . . ?
C18 C19 H19 119.7 . . ?
C19 C20 C21 120.4(3) . . ?
C19 C20 H20 119.8 . . ?
C21 C20 H20 119.8 . . ?
C22 C21 C20 119.4(3) . . ?
C22 C21 H21 120.3 . . ?
C20 C21 H21 120.3 . . ?
C21 C22 C23 120.8(3) . . ?
C21 C22 H22 119.6 . . ?
C23 C22 H22 119.6 . . ?
C22 C23 C18 120.1(3) . . ?
C22 C23 H23 119.9 . . ?
C18 C23 H23 119.9 . . ?
N1 C24 S2 115.16(19) . . ?
N1 C24 H24A 108.5 . . ?
S2 C24 H24A 108.5 . . ?
N1 C24 H24B 108.5 . . ?
S2 C24 H24B 108.5 . . ?
H24A C24 H24B 107.5 . . ?
C26 N1 C24 119.3(2) . . ?
C26 N1 C25 122.8(2) . . ?
C24 N1 C25 113.2(2) . . ?
N1 C25 S1 116.76(19) . . ?
N1 C25 H25A 108.1 . . ?
S1 C25 H25A 108.1 . . ?
N1 C25 H25B 108.1 . . ?
S1 C25 H25B 108.1 . . ?
H25A C25 H25B 107.3 . . ?
N1 C26 C27 121.6(2) . . ?
N1 C26 C31 121.2(3) . . ?
C27 C26 C31 117.0(3) . . ?
C28 C27 C26 121.5(3) . . ?
C28 C27 H27 119.3 . . ?
C26 C27 H27 119.3 . . ?
C27 C28 C29 120.5(3) . . ?
C27 C28 H28 119.7 . . ?
C29 C28 H28 119.7 . . ?
C28 C29 C30 119.5(3) . . ?
C28 C29 C32 118.9(3) . . ?
C30 C29 C32 121.6(3) . . ?
C31 C30 C29 120.3(3) . . ?
C31 C30 H30 119.8 . . ?
C29 C30 H30 119.8 . . ?
C30 C31 C26 121.1(3) . . ?
C30 C31 H31 119.5 . . ?
C26 C31 H31 119.5 . . ?
F3' C32 F1 126.3(5) . . ?
F3' C32 F1' 108.0(6) . . ?
F1 C32 F1' 38.9(4) . . ?
F3' C32 F2' 111.5(6) . . ?
F1 C32 F2' 65.1(5) . . ?
F1' C32 F2' 103.7(5) . . ?
F3' C32 F3 40.5(4) . . ?
F1 C32 F3 101.9(6) . . ?
F1' C32 F3 70.6(5) . . ?
F2' C32 F3 135.8(5) . . ?
F3' C32 F2 62.5(5) . . ?
F1 C32 F2 105.4(6) . . ?
F1' C32 F2 131.8(5) . . ?
F2' C32 F2 51.2(4) . . ?
F3 C32 F2 98.9(6) . . ?
F3' C32 C29 114.3(4) . . ?
F1 C32 C29 117.1(4) . . ?
F1' C32 C29 110.2(4) . . ?
F2' C32 C29 108.6(4) . . ?
F3 C32 C29 114.5(4) . . ?
F2 C32 C29 116.5(4) . . ?

loop_
_geom_bond_atom_site_label_1
_geom_bond_atom_site_label_2
_geom_bond_distance
_geom_bond_site_symmetry_2
_geom_bond_publ_flag
Fe1 C2 1.766(3) . ?
Fe1 C1 1.773(3) . ?
Fe1 P1 2.2608(8) . ?
Fe1 S2 2.2747(8) . ?
Fe1 S1 2.3036(8) . ?
Fe1 Fe2 2.5190(6) . ?
Fe2 C3 1.783(3) . ?
Fe2 C4 1.790(3) . ?
Fe2 C5 1.814(3) . ?
Fe2 S1 2.2669(8) . ?
Fe2 S2 2.2849(8) . ?
P1 C18 1.830(3) . ?
P1 C12 1.834(3) . ?
P1 C6 1.838(3) . ?
S1 C25 1.863(3) . ?
S2 C24 1.858(3) . ?
O1 C1 1.145(3) . ?
O2 C2 1.149(3) . ?
O3 C3 1.142(4) . ?
O4 C4 1.139(3) . ?
O5 C5 1.135(4) . ?
C6 C7 1.385(4) . ?
C6 C11 1.392(4) . ?
C7 C8 1.394(4) . ?
C7 H7 0.9300 . ?
C8 C9 1.373(5) . ?
C8 H8 0.9300 . ?
C9 C10 1.367(4) . ?
C9 H9 0.9300 . ?
C10 C11 1.385(4) . ?
C10 H10 0.9300 . ?
C11 H11 0.9300 . ?
C12 C13 1.384(4) . ?
C12 C17 1.387(4) . ?
C13 C14 1.385(4) . ?
C13 H13 0.9300 . ?
C14 C15 1.369(4) . ?
C14 H14 0.9300 . ?
C15 C16 1.377(4) . ?
C15 H15 0.9300 . ?
C16 C17 1.379(4) . ?
C16 H16 0.9300 . ?
C17 H17 0.9300 . ?
C18 C23 1.384(4) . ?
C18 C19 1.395(4) . ?
C19 C20 1.373(4) . ?
C19 H19 0.9300 . ?
C20 C21 1.377(4) . ?
C20 H20 0.9300 . ?
C21 C22 1.374(4) . ?
C21 H21 0.9300 . ?
C22 C23 1.383(4) . ?
C22 H22 0.9300 . ?
C23 H23 0.9300 . ?
C24 N1 1.428(3) . ?
C24 H24A 0.9700 . ?
C24 H24B 0.9700 . ?
N1 C26 1.394(4) . ?
N1 C25 1.432(3) . ?
C25 H25A 0.9700 . ?
C25 H25B 0.9700 . ?
C26 C27 1.398(4) . ?
C26 C31 1.406(4) . ?
C27 C28 1.372(4) . ?
C27 H27 0.9300 . ?
C28 C29 1.377(4) . ?
C28 H28 0.9300 . ?
C29 C30 1.380(4) . ?
C29 C32 1.486(5) . ?
C30 C31 1.378(4) . ?
C30 H30 0.9300 . ?
C31 H31 0.9300 . ?
C32 F3' 1.251(6) . ?
C32 F1 1.295(6) . ?
C32 F1' 1.331(6) . ?
C32 F2' 1.344(6) . ?
C32 F3 1.364(7) . ?
C32 F2 1.367(6) . ?

loop_
_geom_torsion_atom_site_label_1
_geom_torsion_atom_site_label_2
_geom_torsion_atom_site_label_3
_geom_torsion_atom_site_label_4
_geom_torsion
_geom_torsion_site_symmetry_1
_geom_torsion_site_symmetry_2
_geom_torsion_site_symmetry_3
_geom_torsion_site_symmetry_4
_geom_torsion_publ_flag
C2 Fe1 Fe2 C3 81.00(14) . . . . ?
C1 Fe1 Fe2 C3 -13.47(14) . . . . ?
P1 Fe1 Fe2 C3 -161.14(11) . . . . ?
S2 Fe1 Fe2 C3 164.85(10) . . . . ?
S1 Fe1 Fe2 C3 -89.13(10) . . . . ?
C2 Fe1 Fe2 C4 -10.43(13) . . . . ?
C1 Fe1 Fe2 C4 -104.91(14) . . . . ?
P1 Fe1 Fe2 C4 107.43(11) . . . . ?
S2 Fe1 Fe2 C4 73.41(10) . . . . ?
S1 Fe1 Fe2 C4 179.44(10) . . . . ?
C2 Fe1 Fe2 C5 -161.6(3) . . . . ?
C1 Fe1 Fe2 C5 104.0(3) . . . . ?
P1 Fe1 Fe2 C5 -43.7(3) . . . . ?
S2 Fe1 Fe2 C5 -77.7(3) . . . . ?
S1 Fe1 Fe2 C5 28.3(3) . . . . ?
C2 Fe1 Fe2 S1 170.12(9) . . . . ?
C1 Fe1 Fe2 S1 75.65(10) . . . . ?
P1 Fe1 Fe2 S1 -72.01(6) . . . . ?
S2 Fe1 Fe2 S1 -106.03(3) . . . . ?
C2 Fe1 Fe2 S2 -83.85(9) . . . . ?
C1 Fe1 Fe2 S2 -178.32(10) . . . . ?
P1 Fe1 Fe2 S2 34.02(6) . . . . ?
S1 Fe1 Fe2 S2 106.03(3) . . . . ?
C2 Fe1 P1 C18 94.96(13) . . . . ?
C1 Fe1 P1 C18 -172.48(13) . . . . ?
S2 Fe1 P1 C18 4.94(9) . . . . ?
S1 Fe1 P1 C18 -83.46(9) . . . . ?
Fe2 Fe1 P1 C18 -23.72(12) . . . . ?
C2 Fe1 P1 C12 -139.55(13) . . . . ?
C1 Fe1 P1 C12 -47.00(14) . . . . ?
S2 Fe1 P1 C12 130.42(10) . . . . ?
S1 Fe1 P1 C12 42.02(10) . . . . ?
Fe2 Fe1 P1 C12 101.76(11) . . . . ?
C2 Fe1 P1 C6 -22.44(13) . . . . ?
C1 Fe1 P1 C6 70.12(13) . . . . ?
S2 Fe1 P1 C6 -112.46(9) . . . . ?
S1 Fe1 P1 C6 159.14(9) . . . . ?
Fe2 Fe1 P1 C6 -141.12(10) . . . . ?
C3 Fe2 S1 C25 -155.82(15) . . . . ?
C4 Fe2 S1 C25 109.9(3) . . . . ?
C5 Fe2 S1 C25 -56.71(16) . . . . ?
S2 Fe2 S1 C25 58.19(11) . . . . ?
Fe1 Fe2 S1 C25 111.71(11) . . . . ?
C3 Fe2 S1 Fe1 92.48(11) . . . . ?
C4 Fe2 S1 Fe1 -1.8(3) . . . . ?
C5 Fe2 S1 Fe1 -168.42(11) . . . . ?
S2 Fe2 S1 Fe1 -53.51(2) . . . . ?
C2 Fe1 S1 C25 -122.7(2) . . . . ?
C1 Fe1 S1 C25 148.19(15) . . . . ?
P1 Fe1 S1 C25 53.90(11) . . . . ?
S2 Fe1 S1 C25 -47.40(11) . . . . ?
Fe2 Fe1 S1 C25 -101.35(11) . . . . ?
C2 Fe1 S1 Fe2 -21.4(2) . . . . ?
C1 Fe1 S1 Fe2 -110.46(10) . . . . ?
P1 Fe1 S1 Fe2 155.25(3) . . . . ?
S2 Fe1 S1 Fe2 53.95(2) . . . . ?
C2 Fe1 S2 C24 -153.08(13) . . . . ?
C1 Fe1 S2 C24 112.1(3) . . . . ?
P1 Fe1 S2 C24 -59.73(10) . . . . ?
S1 Fe1 S2 C24 53.71(10) . . . . ?
Fe2 Fe1 S2 C24 106.95(10) . . . . ?
C2 Fe1 S2 Fe2 99.97(9) . . . . ?
C1 Fe1 S2 Fe2 5.2(3) . . . . ?
P1 Fe1 S2 Fe2 -166.68(3) . . . . ?
S1 Fe1 S2 Fe2 -53.23(3) . . . . ?
C3 Fe2 S2 C24 -128.7(2) . . . . ?
C4 Fe2 S2 C24 147.05(14) . . . . ?
C5 Fe2 S2 C24 52.10(17) . . . . ?
S1 Fe2 S2 C24 -46.72(11) . . . . ?
Fe1 Fe2 S2 C24 -101.12(11) . . . . ?
C3 Fe2 S2 Fe1 -27.54(18) . . . . ?
C4 Fe2 S2 Fe1 -111.83(10) . . . . ?
C5 Fe2 S2 Fe1 153.22(13) . . . . ?
S1 Fe2 S2 Fe1 54.40(2) . . . . ?
C2 Fe1 C1 O1 -92(9) . . . . ?
P1 Fe1 C1 O1 174(100) . . . . ?
S2 Fe1 C1 O1 2(9) . . . . ?
S1 Fe1 C1 O1 60(9) . . . . ?
Fe2 Fe1 C1 O1 7(9) . . . . ?
C1 Fe1 C2 O2 89(31) . . . . ?
P1 Fe1 C2 O2 -176(100) . . . . ?
S2 Fe1 C2 O2 -72(31) . . . . ?
S1 Fe1 C2 O2 1(31) . . . . ?
Fe2 Fe1 C2 O2 -16(31) . . . . ?
C4 Fe2 C3 O3 41(6) . . . . ?
C5 Fe2 C3 O3 138(6) . . . . ?
S1 Fe2 C3 O3 -121(6) . . . . ?
S2 Fe2 C3 O3 -41(6) . . . . ?
Fe1 Fe2 C3 O3 -64(6) . . . . ?
C3 Fe2 C4 O4 -140(7) . . . . ?
C5 Fe2 C4 O4 121(7) . . . . ?
S1 Fe2 C4 O4 -46(7) . . . . ?
S2 Fe2 C4 O4 6(7) . . . . ?
Fe1 Fe2 C4 O4 -47(7) . . . . ?
C3 Fe2 C5 O5 -1(3) . . . . ?
C4 Fe2 C5 O5 90(3) . . . . ?
S1 Fe2 C5 O5 -94(3) . . . . ?
S2 Fe2 C5 O5 178(100) . . . . ?
Fe1 Fe2 C5 O5 -118(3) . . . . ?
C18 P1 C6 C7 0.3(3) . . . . ?
C12 P1 C6 C7 -108.4(2) . . . . ?
Fe1 P1 C6 C7 125.2(2) . . . . ?
C18 P1 C6 C11 179.9(2) . . . . ?
C12 P1 C6 C11 71.2(2) . . . . ?
Fe1 P1 C6 C11 -55.2(2) . . . . ?
C11 C6 C7 C8 1.1(4) . . . . ?
P1 C6 C7 C8 -179.3(2) . . . . ?
C6 C7 C8 C9 -0.6(5) . . . . ?
C7 C8 C9 C10 -0.8(5) . . . . ?
C8 C9 C10 C11 1.6(5) . . . . ?
C9 C10 C11 C6 -1.0(5) . . . . ?
C7 C6 C11 C10 -0.4(4) . . . . ?
P1 C6 C11 C10 180.0(2) . . . . ?
C18 P1 C12 C13 108.5(2) . . . . ?
C6 P1 C12 C13 -145.2(2) . . . . ?
Fe1 P1 C12 C13 -21.8(3) . . . . ?
C18 P1 C12 C17 -73.0(2) . . . . ?
C6 P1 C12 C17 33.3(3) . . . . ?
Fe1 P1 C12 C17 156.7(2) . . . . ?
C17 C12 C13 C14 0.1(4) . . . . ?
P1 C12 C13 C14 178.6(2) . . . . ?
C12 C13 C14 C15 -0.9(5) . . . . ?
C13 C14 C15 C16 1.0(5) . . . . ?
C14 C15 C16 C17 -0.4(5) . . . . ?
C15 C16 C17 C12 -0.4(5) . . . . ?
C13 C12 C17 C16 0.5(4) . . . . ?
P1 C12 C17 C16 -178.0(2) . . . . ?
C12 P1 C18 C23 -9.5(3) . . . . ?
C6 P1 C18 C23 -114.9(2) . . . . ?
Fe1 P1 C18 C23 121.9(2) . . . . ?
C12 P1 C18 C19 174.9(2) . . . . ?
C6 P1 C18 C19 69.5(2) . . . . ?
Fe1 P1 C18 C19 -53.7(2) . . . . ?
C23 C18 C19 C20 -0.5(4) . . . . ?
P1 C18 C19 C20 175.3(2) . . . . ?
C18 C19 C20 C21 -0.1(4) . . . . ?
C19 C20 C21 C22 0.6(5) . . . . ?
C20 C21 C22 C23 -0.5(5) . . . . ?
C21 C22 C23 C18 -0.1(5) . . . . ?
C19 C18 C23 C22 0.6(4) . . . . ?
P1 C18 C23 C22 -175.0(2) . . . . ?
Fe1 S2 C24 N1 -79.3(2) . . . . ?
Fe2 S2 C24 N1 -7.3(2) . . . . ?
S2 C24 N1 C26 -82.4(3) . . . . ?
S2 C24 N1 C25 73.9(3) . . . . ?
C26 N1 C25 S1 96.9(3) . . . . ?
C24 N1 C25 S1 -58.4(3) . . . . ?
Fe2 S1 C25 N1 -19.5(3) . . . . ?
Fe1 S1 C25 N1 53.9(3) . . . . ?
C24 N1 C26 C27 8.1(4) . . . . ?
C25 N1 C26 C27 -145.8(3) . . . . ?
C24 N1 C26 C31 -167.9(2) . . . . ?
C25 N1 C26 C31 38.1(4) . . . . ?
N1 C26 C27 C28 -176.4(3) . . . . ?
C31 C26 C27 C28 -0.2(5) . . . . ?
C26 C27 C28 C29 0.0(5) . . . . ?
C27 C28 C29 C30 0.2(5) . . . . ?
C27 C28 C29 C32 179.5(3) . . . . ?
C28 C29 C30 C31 -0.3(5) . . . . ?
C32 C29 C30 C31 -179.6(3) . . . . ?
C29 C30 C31 C26 0.2(5) . . . . ?
N1 C26 C31 C30 176.3(3) . . . . ?
C27 C26 C31 C30 0.1(4) . . . . ?
C28 C29 C32 F3' 74.4(8) . . . . ?
C30 C29 C32 F3' -106.3(7) . . . . ?
C28 C29 C32 F1 -121.7(7) . . . . ?
C30 C29 C32 F1 57.6(8) . . . . ?
C28 C29 C32 F1' -163.7(6) . . . . ?
C30 C29 C32 F1' 15.6(7) . . . . ?
C28 C29 C32 F2' -50.8(7) . . . . ?
C30 C29 C32 F2' 128.6(6) . . . . ?
C28 C29 C32 F3 119.1(7) . . . . ?
C30 C29 C32 F3 -61.6(8) . . . . ?
C28 C29 C32 F2 4.4(8) . . . . ?
C30 C29 C32 F2 -176.3(7) . . . . ?
